data_7130375
loop_
_publ_author_name
'Chan, Chin-Yiu'
'Suresh, Subeesh Madayanad'
'Lee, Yi-Ting'
'Tsuchiya, Youichi'
'Matulaitis, Tomas'
'Hall, David'
'Slawin, Alexandra'
'Warriner, Stuart'
'Beljonne, David'
'Olivier, Yoann'
'Adachi, Chihaya'
'Zysman-Colman, Eli'

_publ_section_title
;
 Two Boron Atoms versus One: High-performance Deep-blue Multi-resonance
 Thermally Activated Delayed Fluorescence Emitters
;
_journal_name_full 'Chemical Communications'
_journal_paper_doi 10.1039/D2CC03347J
_journal_year 2022
_chemical_formula_moiety 'C41 H34 B N O2'
_chemical_formula_sum 'C41 H34 B N O2'
_chemical_formula_weight 583.54
_space_group_crystal_system monoclinic
_space_group_IT_number 14
_space_group_name_Hall '-P 2ybc'
_space_group_name_H-M_alt 'P 1 21/c 1'
_atom_sites_solution_hydrogens geom
_atom_sites_solution_primary direct
_atom_sites_solution_secondary difmap
_audit_creation_date 2021-01-14
_audit_creation_method 'by CrystalStructure 4.3'
_audit_update_record
;
2022-05-06 deposited with the CCDC.	2022-07-21 downloaded from the CCDC.
;
_cell_angle_alpha 90.0000
_cell_angle_beta 103.424(10)
_cell_angle_gamma 90.0000
_cell_formula_units_Z 8
_cell_length_a 12.472(6)
_cell_length_b 27.025(10)
_cell_length_c 19.685(9)
_cell_measurement_reflns_used 2437
_cell_measurement_temperature 173
_cell_measurement_theta_max 24.00
_cell_measurement_theta_min 1.70
_cell_volume 6454(5)
_computing_cell_refinement 'CrystalClear-SM Expert 2.1 b32'
_computing_data_collection 'CrystalClear-SM Expert 2.1 b32 (Rigaku, 2014)'
_computing_data_reduction 'CrystalClear-SM Expert 2.1 b32'
_computing_molecular_graphics 'CrystalStructure 4.3'
_computing_publication_material 'CrystalStructure 4.3 (Rigaku, 2019)'
_computing_structure_refinement 'SHELXL Version 2018/3 (Sheldrick, 2008)'
_computing_structure_solution 'SHELXT Version 2018/2 (Sheldrick, 2014)'
_diffrn_ambient_temperature 173
_diffrn_detector_area_resol_mean 5.814
_diffrn_measured_fraction_theta_full 0.999
_diffrn_measured_fraction_theta_max 0.994
_diffrn_measurement_device_type 'Rigaku XtaLAB P200'
_diffrn_measurement_method \w
_diffrn_radiation_type 'Mo K\a'
_diffrn_radiation_wavelength 0.71075
_diffrn_reflns_av_R_equivalents 0.3498
_diffrn_reflns_av_unetI/netI 0.2113
_diffrn_reflns_Laue_measured_fraction_full 0.999
_diffrn_reflns_Laue_measured_fraction_max 0.994
_diffrn_reflns_limit_h_max 15
_diffrn_reflns_limit_h_min -15
_diffrn_reflns_limit_k_max 29
_diffrn_reflns_limit_k_min -32
_diffrn_reflns_limit_l_max 23
_diffrn_reflns_limit_l_min -23
_diffrn_reflns_number 82305
_diffrn_reflns_point_group_measured_fraction_full 0.999
_diffrn_reflns_point_group_measured_fraction_max 0.994
_diffrn_reflns_theta_full 25.242
_diffrn_reflns_theta_max 25.454
_diffrn_reflns_theta_min 1.679
_diffrn_standards_number 0
_exptl_absorpt_coefficient_mu 0.072
_exptl_absorpt_correction_T_max 0.999
_exptl_absorpt_correction_T_min 0.569
_exptl_absorpt_correction_type multi-scan
_exptl_absorpt_process_details 'REQAB (Rigaku, 1998)'
_exptl_crystal_colour colorless
_exptl_crystal_density_diffrn 1.201
_exptl_crystal_density_method 'not measured'
_exptl_crystal_description platelet
_exptl_crystal_F_000 2464.00
_exptl_crystal_size_max 0.100
_exptl_crystal_size_mid 0.020
_exptl_crystal_size_min 0.010
_refine_diff_density_max 0.28
_refine_diff_density_min -0.26
_refine_ls_extinction_method none
_refine_ls_goodness_of_fit_ref 0.950
_refine_ls_hydrogen_treatment constr
_refine_ls_number_parameters 821
_refine_ls_number_reflns 11857
_refine_ls_number_restraints 0
_refine_ls_R_factor_all 0.2529
_refine_ls_R_factor_gt 0.0908
_refine_ls_shift/su_max 0.002
_refine_ls_structure_factor_coef Fsqd
_refine_ls_weighting_details 'w = 1/[\s^2^(Fo^2^)+(0.1048P)^2^] where P=(Fo^2^+2Fc^2^)/3'
_refine_ls_weighting_scheme calc
_refine_ls_wR_factor_gt 0.1940
_refine_ls_wR_factor_ref 0.2799
_reflns_Friedel_coverage 0.000
_reflns_number_gt 4163
_reflns_number_total 11857
_reflns_threshold_expression F^2^>2.0\s(F^2^)
_cod_data_source_file d2cc03347j3.cif
_cod_data_source_block 1B-DTACrs
_cod_database_code 7130375

loop_
_space_group_symop_id
_space_group_symop_operation_xyz
1 +X,+Y,+Z
2 -X,1/2+Y,1/2-Z
3 -X,-Y,-Z
4 +X,-1/2-Y,-1/2+Z

loop_
_atom_site_label
_atom_site_type_symbol
_atom_site_fract_x
_atom_site_fract_y
_atom_site_fract_z
_atom_site_U_iso_or_equiv
_atom_site_adp_type
_atom_site_occupancy
_atom_site_site_symmetry_order
_atom_site_calc_flag
_atom_site_refinement_flags_posn
_atom_site_refinement_flags_adp
_atom_site_refinement_flags_occupancy
_atom_site_disorder_assembly
_atom_site_disorder_group
O7 O 0.5992(3) 0.89797(14) 0.4787(2) 0.0511(10) Uani 1 1 d . . . . .
O10 O 0.8114(3) 0.76062(14) 0.4451(2) 0.0454(10) Uani 1 1 d . . . . .
O57 O 0.5010(3) 0.88767(13) 0.2272(2) 0.0518(11) Uani 1 1 d . . . . .
O60 O 0.2809(3) 0.75920(13) 0.2811(2) 0.0459(10) Uani 1 1 d . . . . .
N4 N 0.4384(3) 0.73514(17) 0.4715(2) 0.0450(12) Uani 1 1 d . . . . .
N54 N 0.6395(3) 0.72045(16) 0.2392(2) 0.0416(11) Uani 1 1 d . . . . .
C1 C 0.6245(4) 0.74501(19) 0.4553(3) 0.0390(14) Uani 1 1 d . . . . .
C2 C 0.5310(4) 0.6595(2) 0.4458(3) 0.0428(14) Uani 1 1 d . . . . .
C3 C 0.4372(4) 0.6833(2) 0.4598(3) 0.0445(14) Uani 1 1 d . . . . .
C5 C 0.5260(4) 0.7655(2) 0.4674(3) 0.0384(13) Uani 1 1 d . . . . .
C6 C 0.5169(4) 0.8168(2) 0.4764(3) 0.0435(14) Uani 1 1 d . . . . .
H6 H 0.451062 0.830615 0.484613 0.052 Uiso 1 1 calc R U . . .
C7 C 0.6054(4) 0.8469(2) 0.4731(3) 0.0417(14) Uani 1 1 d . . . . .
C8 C 0.7058(4) 0.8295(2) 0.4619(3) 0.0411(14) Uani 1 1 d . . . . .
C9 C 0.7113(4) 0.7781(2) 0.4536(3) 0.0389(13) Uani 1 1 d . . . . .
C11 C 0.8327(4) 0.7098(2) 0.4420(3) 0.0446(14) Uani 1 1 d . . . . .
C12 C 0.7539(4) 0.6731(2) 0.4397(3) 0.0441(14) Uani 1 1 d . . . . .
C13 C 0.5191(4) 0.6078(2) 0.4327(3) 0.0539(16) Uani 1 1 d . . . . .
H13 H 0.579740 0.590348 0.422715 0.065 Uiso 1 1 calc R U . . .
C14 C 0.4234(5) 0.5812(2) 0.4337(3) 0.0521(16) Uani 1 1 d . . . . .
C15 C 0.3355(5) 0.6070(2) 0.4491(3) 0.0551(17) Uani 1 1 d . . . . .
H15 H 0.269950 0.589645 0.450834 0.066 Uiso 1 1 calc R U . . .
C16 C 0.3413(4) 0.6566(2) 0.4617(3) 0.0495(15) Uani 1 1 d . . . . .
H16 H 0.279930 0.673373 0.471959 0.059 Uiso 1 1 calc R U . . .
C17 C 0.4152(5) 0.5263(2) 0.4161(4) 0.0685(19) Uani 1 1 d . . . . .
H17A H 0.372254 0.521739 0.368129 0.082 Uiso 1 1 calc R U . . .
H17B H 0.378747 0.509045 0.448390 0.082 Uiso 1 1 calc R U . . .
H17C H 0.489363 0.512660 0.420643 0.082 Uiso 1 1 calc R U . . .
C18 C 0.3484(4) 0.75608(19) 0.4974(3) 0.0410(14) Uani 1 1 d . . . . .
C19 C 0.3531(4) 0.7545(2) 0.5683(3) 0.0507(16) Uani 1 1 d . . . . .
H19 H 0.415220 0.740672 0.599764 0.061 Uiso 1 1 calc R U . . .
C20 C 0.2654(4) 0.7736(2) 0.5927(3) 0.0532(16) Uani 1 1 d . . . . .
H20 H 0.268358 0.771931 0.641292 0.064 Uiso 1 1 calc R U . . .
C21 C 0.1738(4) 0.7948(2) 0.5486(3) 0.0483(15) Uani 1 1 d . . . . .
C22 C 0.1725(4) 0.7959(2) 0.4782(3) 0.0486(16) Uani 1 1 d . . . . .
H22 H 0.110898 0.810246 0.446736 0.058 Uiso 1 1 calc R U . . .
C23 C 0.2576(4) 0.7767(2) 0.4517(3) 0.0487(15) Uani 1 1 d . . . . .
H23 H 0.253926 0.777636 0.402927 0.058 Uiso 1 1 calc R U . . .
C24 C 0.0815(5) 0.8151(3) 0.5775(4) 0.072(2) Uani 1 1 d . . . . .
H24A H 0.010824 0.803491 0.548924 0.086 Uiso 1 1 calc R U . . .
H24B H 0.083492 0.851314 0.576734 0.086 Uiso 1 1 calc R U . . .
H24C H 0.089768 0.803610 0.625669 0.086 Uiso 1 1 calc R U . . .
C25 C 0.5106(4) 0.91772(19) 0.5039(4) 0.0493(16) Uani 1 1 d . . . . .
C26 C 0.5026(5) 0.9100(2) 0.5716(4) 0.0584(17) Uani 1 1 d . . . . .
H26 H 0.554513 0.889762 0.602365 0.070 Uiso 1 1 calc R U . . .
C27 C 0.4176(5) 0.9323(2) 0.5934(4) 0.0635(18) Uani 1 1 d . . . . .
H27 H 0.411111 0.926831 0.639920 0.076 Uiso 1 1 calc R U . . .
C28 C 0.3415(4) 0.9622(2) 0.5510(4) 0.0596(18) Uani 1 1 d . . . . .
C29 C 0.3512(5) 0.9697(2) 0.4832(4) 0.0589(18) Uani 1 1 d . . . . .
H29 H 0.299677 0.990392 0.452894 0.071 Uiso 1 1 calc R U . . .
C30 C 0.4357(4) 0.9473(2) 0.4590(4) 0.0545(16) Uani 1 1 d . . . . .
H30 H 0.441841 0.952306 0.412247 0.065 Uiso 1 1 calc R U . . .
C31 C 0.2499(5) 0.9872(3) 0.5782(4) 0.083(2) Uani 1 1 d . . . . .
H31A H 0.178205 0.978361 0.548174 0.100 Uiso 1 1 calc R U . . .
H31B H 0.259514 1.023141 0.577990 0.100 Uiso 1 1 calc R U . . .
H31C H 0.253114 0.975966 0.626030 0.100 Uiso 1 1 calc R U . . .
C32 C 0.8015(4) 0.8628(2) 0.4597(3) 0.0433(14) Uani 1 1 d . . . . .
C33 C 0.8544(4) 0.8915(2) 0.5169(3) 0.0474(15) Uani 1 1 d . . . . .
C34 C 0.9424(4) 0.9222(2) 0.5095(4) 0.0544(16) Uani 1 1 d . . . . .
H34 H 0.978926 0.941890 0.548012 0.065 Uiso 1 1 calc R U . . .
C35 C 0.9771(5) 0.9246(2) 0.4473(4) 0.0599(18) Uani 1 1 d . . . . .
H35 H 1.035966 0.945849 0.443474 0.072 Uiso 1 1 calc R U . . .
C36 C 0.9254(5) 0.8957(2) 0.3908(4) 0.0582(18) Uani 1 1 d . . . . .
H36 H 0.950077 0.896033 0.348658 0.070 Uiso 1 1 calc R U . . .
C37 C 0.8366(4) 0.8662(2) 0.3972(3) 0.0489(15) Uani 1 1 d . . . . .
H37 H 0.798525 0.847768 0.357813 0.059 Uiso 1 1 calc R U . . .
C38 C 0.8254(5) 0.8889(2) 0.5869(3) 0.0608(18) Uani 1 1 d . . . . .
H38A H 0.802821 0.855113 0.595055 0.073 Uiso 1 1 calc R U . . .
H38B H 0.764668 0.911781 0.587481 0.073 Uiso 1 1 calc R U . . .
H38C H 0.889781 0.898140 0.623593 0.073 Uiso 1 1 calc R U . . .
C39 C 0.9421(4) 0.7008(2) 0.4393(3) 0.0503(16) Uani 1 1 d . . . . .
H39 H 0.992599 0.727209 0.439994 0.060 Uiso 1 1 calc R U . . .
C40 C 0.9740(5) 0.6522(2) 0.4354(3) 0.0568(17) Uani 1 1 d . . . . .
H40 H 1.048039 0.645242 0.433710 0.068 Uiso 1 1 calc R U . . .
C41 C 0.9013(5) 0.6131(2) 0.4340(4) 0.0579(17) Uani 1 1 d . . . . .
C42 C 0.7939(4) 0.6244(2) 0.4365(3) 0.0556(17) Uani 1 1 d . . . . .
H42 H 0.744013 0.597798 0.436104 0.067 Uiso 1 1 calc R U . . .
C43 C 0.9379(6) 0.5599(2) 0.4291(5) 0.090(2) Uani 1 1 d . . . . .
H43A H 0.872926 0.538436 0.416335 0.108 Uiso 1 1 calc R U . . .
H43B H 0.983403 0.549457 0.474358 0.108 Uiso 1 1 calc R U . . .
H43C H 0.980931 0.557357 0.393438 0.108 Uiso 1 1 calc R U . . .
C51 C 0.4590(4) 0.7368(2) 0.2614(3) 0.0395(14) Uani 1 1 d . . . . .
C52 C 0.5334(4) 0.6477(2) 0.2611(3) 0.0422(14) Uani 1 1 d . . . . .
C53 C 0.6306(4) 0.6685(2) 0.2477(3) 0.0428(14) Uani 1 1 d . . . . .
C55 C 0.5576(4) 0.7541(2) 0.2453(3) 0.0416(14) Uani 1 1 d . . . . .
C56 C 0.5737(4) 0.8048(2) 0.2349(3) 0.0446(15) Uani 1 1 d . . . . .
H56 H 0.640815 0.816301 0.225540 0.053 Uiso 1 1 calc R U . . .
C57 C 0.4911(4) 0.8375(2) 0.2386(3) 0.0434(14) Uani 1 1 d . . . . .
C58 C 0.3905(4) 0.8235(2) 0.2544(3) 0.0411(14) Uani 1 1 d . . . . .
C59 C 0.3792(4) 0.7731(2) 0.2660(3) 0.0400(14) Uani 1 1 d . . . . .
C61 C 0.2483(4) 0.7092(2) 0.2799(3) 0.0460(15) Uani 1 1 d . . . . .
C62 C 0.3155(4) 0.6700(2) 0.2707(3) 0.0440(14) Uani 1 1 d . . . . .
C63 C 0.5329(4) 0.5953(2) 0.2700(3) 0.0516(16) Uani 1 1 d . . . . .
H63 H 0.469058 0.580421 0.279715 0.062 Uiso 1 1 calc R U . . .
C64 C 0.6196(4) 0.5651(2) 0.2652(3) 0.0557(17) Uani 1 1 d . . . . .
C65 C 0.7144(4) 0.5879(2) 0.2517(3) 0.0574(17) Uani 1 1 d . . . . .
H65 H 0.775486 0.567871 0.248134 0.069 Uiso 1 1 calc R U . . .
C66 C 0.7207(4) 0.6384(2) 0.2437(3) 0.0477(15) Uani 1 1 d . . . . .
H66 H 0.785934 0.652837 0.235497 0.057 Uiso 1 1 calc R U . . .
C67 C 0.6132(5) 0.5094(2) 0.2728(4) 0.080(2) Uani 1 1 d . . . . .
H67A H 0.536061 0.499422 0.267111 0.095 Uiso 1 1 calc R U . . .
H67B H 0.655509 0.499471 0.319184 0.095 Uiso 1 1 calc R U . . .
H67C H 0.643919 0.493187 0.236957 0.095 Uiso 1 1 calc R U . . .
C68 C 0.7361(4) 0.73946(19) 0.2184(3) 0.0386(13) Uani 1 1 d . . . . .
C69 C 0.7397(4) 0.7401(2) 0.1489(3) 0.0468(15) Uani 1 1 d . . . . .
H69 H 0.681583 0.725729 0.114758 0.056 Uiso 1 1 calc R U . . .
C70 C 0.8284(4) 0.7619(2) 0.1290(3) 0.0548(16) Uani 1 1 d . . . . .
H70 H 0.831723 0.761062 0.081332 0.066 Uiso 1 1 calc R U . . .
C71 C 0.9128(4) 0.7850(2) 0.1778(3) 0.0480(15) Uani 1 1 d . . . . .
C72 C 0.9061(4) 0.7840(2) 0.2465(3) 0.0473(15) Uani 1 1 d . . . . .
H72 H 0.962498 0.799523 0.280718 0.057 Uiso 1 1 calc R U . . .
C73 C 0.8198(4) 0.7612(2) 0.2674(3) 0.0468(15) Uani 1 1 d . . . . .
H73 H 0.818172 0.760567 0.315406 0.056 Uiso 1 1 calc R U . . .
C74 C 1.0077(5) 0.8095(2) 0.1547(4) 0.072(2) Uani 1 1 d . . . . .
H74A H 1.074991 0.789988 0.171158 0.087 Uiso 1 1 calc R U . . .
H74B H 1.018865 0.842926 0.174342 0.087 Uiso 1 1 calc R U . . .
H74C H 0.990714 0.811430 0.103579 0.087 Uiso 1 1 calc R U . . .
C75 C 0.5919(4) 0.9017(2) 0.1998(3) 0.0452(15) Uani 1 1 d . . . . .
C76 C 0.5918(4) 0.8926(2) 0.1304(3) 0.0485(15) Uani 1 1 d . . . . .
H76 H 0.530078 0.877343 0.100226 0.058 Uiso 1 1 calc R U . . .
C77 C 0.6829(4) 0.9061(2) 0.1057(3) 0.0507(15) Uani 1 1 d . . . . .
H77 H 0.684105 0.899158 0.058610 0.061 Uiso 1 1 calc R U . . .
C78 C 0.7727(4) 0.9297(2) 0.1485(4) 0.0528(16) Uani 1 1 d . . . . .
C79 C 0.7701(4) 0.9384(2) 0.2173(3) 0.0521(16) Uani 1 1 d . . . . .
H79 H 0.831491 0.954034 0.247335 0.063 Uiso 1 1 calc R U . . .
C80 C 0.6795(4) 0.9249(2) 0.2440(3) 0.0497(15) Uani 1 1 d . . . . .
H80 H 0.678403 0.931516 0.291200 0.060 Uiso 1 1 calc R U . . .
C81 C 0.8696(4) 0.9451(2) 0.1185(4) 0.069(2) Uani 1 1 d . . . . .
H81A H 0.926171 0.960727 0.155165 0.083 Uiso 1 1 calc R U . . .
H81B H 0.844278 0.968705 0.080333 0.083 Uiso 1 1 calc R U . . .
H81C H 0.900635 0.915890 0.100688 0.083 Uiso 1 1 calc R U . . .
C82 C 0.3027(4) 0.8606(2) 0.2578(3) 0.0430(14) Uani 1 1 d . . . . .
C83 C 0.2442(4) 0.8858(2) 0.1985(3) 0.0467(15) Uani 1 1 d . . . . .
C84 C 0.1650(4) 0.9206(2) 0.2062(4) 0.0574(18) Uani 1 1 d . . . . .
H84 H 0.125605 0.938116 0.166313 0.069 Uiso 1 1 calc R U . . .
C85 C 0.1427(5) 0.9301(2) 0.2703(4) 0.0619(19) Uani 1 1 d . . . . .
H85 H 0.088449 0.953927 0.274087 0.074 Uiso 1 1 calc R U . . .
C86 C 0.1986(5) 0.9052(2) 0.3290(4) 0.0620(18) Uani 1 1 d . . . . .
H86 H 0.181994 0.910911 0.373085 0.074 Uiso 1 1 calc R U . . .
C87 C 0.2797(4) 0.8715(2) 0.3223(3) 0.0536(16) Uani 1 1 d . . . . .
H87 H 0.320847 0.855309 0.362925 0.064 Uiso 1 1 calc R U . . .
C88 C 0.2624(5) 0.8764(2) 0.1267(3) 0.0614(17) Uani 1 1 d . . . . .
H88A H 0.281384 0.841533 0.122433 0.074 Uiso 1 1 calc R U . . .
H88B H 0.322700 0.897354 0.119125 0.074 Uiso 1 1 calc R U . . .
H88C H 0.194839 0.884236 0.091601 0.074 Uiso 1 1 calc R U . . .
C89 C 0.1403(4) 0.7046(2) 0.2866(3) 0.0510(16) Uani 1 1 d . . . . .
H89 H 0.099701 0.732771 0.295075 0.061 Uiso 1 1 calc R U . . .
C90 C 0.0933(4) 0.6576(2) 0.2807(3) 0.0545(17) Uani 1 1 d . . . . .
H90 H 0.019717 0.653587 0.285526 0.065 Uiso 1 1 calc R U . . .
C91 C 0.1526(4) 0.6161(2) 0.2678(3) 0.0511(16) Uani 1 1 d . . . . .
C92 C 0.2622(4) 0.6235(2) 0.2645(3) 0.0500(15) Uani 1 1 d . . . . .
H92 H 0.303821 0.595267 0.257706 0.060 Uiso 1 1 calc R U . . .
C93 C 0.0993(5) 0.5659(2) 0.2594(4) 0.073(2) Uani 1 1 d . . . . .
H93A H 0.022590 0.568838 0.263304 0.087 Uiso 1 1 calc R U . . .
H93B H 0.139419 0.543768 0.296009 0.087 Uiso 1 1 calc R U . . .
H93C H 0.101014 0.552392 0.213491 0.087 Uiso 1 1 calc R U . . .
B1 B 0.6354(5) 0.6897(2) 0.4455(3) 0.0422(16) Uani 1 1 d . . . . .
B51 B 0.4354(5) 0.6821(2) 0.2656(3) 0.0407(16) Uani 1 1 d . . . . .

loop_
_atom_site_aniso_label
_atom_site_aniso_U_11
_atom_site_aniso_U_22
_atom_site_aniso_U_33
_atom_site_aniso_U_23
_atom_site_aniso_U_13
_atom_site_aniso_U_12
O7 0.0378(19) 0.045(3) 0.072(3) 0.003(2) 0.017(2) 0.0027(17)
O10 0.0359(18) 0.051(3) 0.052(3) -0.0006(19) 0.0140(18) -0.0010(17)
O57 0.041(2) 0.041(3) 0.078(3) 0.001(2) 0.023(2) -0.0013(16)
O60 0.0366(18) 0.049(3) 0.056(3) 0.0018(19) 0.0184(19) 0.0045(17)
N4 0.039(2) 0.045(3) 0.055(3) -0.002(2) 0.017(2) -0.009(2)
N54 0.037(2) 0.041(3) 0.050(3) 0.003(2) 0.018(2) 0.004(2)
C1 0.028(3) 0.043(4) 0.045(4) 0.001(3) 0.005(3) 0.002(2)
C2 0.046(3) 0.036(4) 0.048(4) -0.002(3) 0.013(3) -0.003(3)
C3 0.047(3) 0.049(4) 0.039(4) -0.001(3) 0.013(3) -0.003(3)
C5 0.032(3) 0.046(4) 0.036(3) -0.001(3) 0.006(2) -0.001(2)
C6 0.033(3) 0.044(4) 0.055(4) -0.002(3) 0.015(3) 0.002(2)
C7 0.038(3) 0.035(4) 0.052(4) 0.000(3) 0.011(3) 0.002(2)
C8 0.035(3) 0.043(4) 0.049(4) 0.002(3) 0.016(3) 0.001(2)
C9 0.031(3) 0.052(4) 0.035(3) 0.002(3) 0.010(2) 0.006(2)
C11 0.047(3) 0.050(4) 0.038(4) -0.008(3) 0.013(3) 0.006(3)
C12 0.044(3) 0.051(4) 0.040(4) -0.002(3) 0.014(3) 0.002(3)
C13 0.051(3) 0.056(4) 0.054(4) -0.001(3) 0.010(3) 0.000(3)
C14 0.059(4) 0.046(4) 0.052(4) -0.001(3) 0.012(3) -0.012(3)
C15 0.051(3) 0.051(4) 0.064(5) 0.003(3) 0.014(3) -0.013(3)
C16 0.044(3) 0.048(4) 0.060(4) -0.003(3) 0.021(3) -0.004(3)
C17 0.070(4) 0.058(5) 0.076(5) -0.007(4) 0.012(4) -0.014(3)
C18 0.035(3) 0.043(3) 0.048(4) -0.003(3) 0.016(3) -0.004(2)
C19 0.040(3) 0.063(4) 0.048(4) 0.006(3) 0.010(3) 0.008(3)
C20 0.047(3) 0.067(4) 0.047(4) 0.002(3) 0.014(3) 0.010(3)
C21 0.037(3) 0.056(4) 0.053(4) 0.008(3) 0.013(3) 0.006(3)
C22 0.031(3) 0.053(4) 0.061(5) 0.015(3) 0.010(3) -0.003(2)
C23 0.038(3) 0.064(4) 0.044(4) 0.002(3) 0.009(3) -0.007(3)
C24 0.057(4) 0.089(5) 0.076(5) 0.013(4) 0.027(4) 0.020(3)
C25 0.040(3) 0.030(3) 0.077(5) 0.000(3) 0.011(3) 0.003(3)
C26 0.057(4) 0.060(4) 0.058(5) 0.017(4) 0.012(3) 0.015(3)
C27 0.056(4) 0.071(5) 0.065(5) -0.004(4) 0.019(4) 0.007(3)
C28 0.040(3) 0.052(4) 0.082(6) -0.018(4) 0.004(4) 0.007(3)
C29 0.046(3) 0.048(4) 0.075(5) 0.002(4) -0.003(3) 0.005(3)
C30 0.047(3) 0.046(4) 0.069(5) -0.002(3) 0.011(3) -0.009(3)
C31 0.062(4) 0.091(6) 0.099(6) -0.015(5) 0.023(4) 0.013(4)
C32 0.033(3) 0.044(4) 0.054(4) 0.001(3) 0.013(3) 0.004(2)
C33 0.037(3) 0.051(4) 0.055(4) -0.004(3) 0.011(3) -0.001(3)
C34 0.039(3) 0.056(4) 0.066(5) -0.007(3) 0.008(3) -0.008(3)
C35 0.041(3) 0.056(4) 0.085(6) -0.001(4) 0.019(4) -0.009(3)
C36 0.052(3) 0.058(4) 0.073(5) 0.013(4) 0.031(4) 0.005(3)
C37 0.036(3) 0.059(4) 0.053(4) 0.004(3) 0.012(3) 0.001(3)
C38 0.052(3) 0.071(5) 0.061(5) -0.011(4) 0.015(3) -0.005(3)
C39 0.039(3) 0.057(4) 0.058(4) 0.002(3) 0.018(3) -0.004(3)
C40 0.049(3) 0.074(5) 0.050(4) 0.001(3) 0.016(3) 0.023(3)
C41 0.057(4) 0.051(4) 0.068(5) 0.001(3) 0.020(3) 0.010(3)
C42 0.053(3) 0.058(4) 0.060(5) 0.004(3) 0.024(3) 0.010(3)
C43 0.083(5) 0.072(5) 0.127(7) 0.006(5) 0.053(5) 0.028(4)
C51 0.035(3) 0.055(4) 0.031(3) 0.004(3) 0.011(3) 0.007(2)
C52 0.046(3) 0.045(4) 0.038(4) 0.002(3) 0.016(3) 0.007(3)
C53 0.035(3) 0.046(4) 0.050(4) -0.001(3) 0.014(3) 0.005(2)
C55 0.037(3) 0.048(4) 0.040(4) -0.001(3) 0.007(3) 0.004(3)
C56 0.037(3) 0.051(4) 0.049(4) 0.002(3) 0.017(3) -0.003(3)
C57 0.038(3) 0.042(4) 0.052(4) 0.005(3) 0.014(3) 0.000(3)
C58 0.037(3) 0.039(4) 0.048(4) 0.000(3) 0.010(3) -0.003(2)
C59 0.029(3) 0.050(4) 0.042(4) 0.000(3) 0.012(3) -0.003(2)
C61 0.039(3) 0.050(4) 0.051(4) 0.000(3) 0.013(3) -0.006(3)
C62 0.045(3) 0.048(4) 0.040(4) 0.001(3) 0.012(3) 0.003(3)
C63 0.046(3) 0.051(4) 0.061(4) 0.003(3) 0.019(3) 0.008(3)
C64 0.056(3) 0.045(4) 0.070(5) 0.007(3) 0.022(3) 0.009(3)
C65 0.048(3) 0.058(5) 0.072(5) 0.004(3) 0.026(3) 0.011(3)
C66 0.048(3) 0.052(4) 0.048(4) 0.001(3) 0.022(3) 0.003(3)
C67 0.067(4) 0.051(5) 0.127(7) 0.012(4) 0.037(4) 0.016(3)
C68 0.038(3) 0.040(3) 0.041(4) 0.004(3) 0.016(3) 0.003(2)
C69 0.036(3) 0.054(4) 0.048(4) 0.000(3) 0.004(3) -0.004(3)
C70 0.056(4) 0.064(4) 0.050(4) 0.000(3) 0.025(3) -0.010(3)
C71 0.036(3) 0.047(4) 0.062(5) -0.006(3) 0.013(3) -0.004(3)
C72 0.033(3) 0.054(4) 0.054(4) -0.011(3) 0.009(3) 0.004(3)
C73 0.041(3) 0.060(4) 0.040(4) 0.004(3) 0.010(3) 0.010(3)
C74 0.051(3) 0.080(5) 0.090(6) 0.000(4) 0.025(4) -0.021(3)
C75 0.036(3) 0.040(4) 0.062(5) 0.000(3) 0.016(3) 0.004(2)
C76 0.040(3) 0.047(4) 0.056(4) -0.005(3) 0.007(3) -0.003(3)
C77 0.042(3) 0.056(4) 0.052(4) 0.005(3) 0.008(3) 0.002(3)
C78 0.039(3) 0.053(4) 0.068(5) 0.002(3) 0.017(3) 0.003(3)
C79 0.041(3) 0.053(4) 0.058(5) 0.003(3) 0.004(3) -0.001(3)
C80 0.048(3) 0.045(4) 0.057(4) -0.001(3) 0.011(3) -0.004(3)
C81 0.050(3) 0.070(5) 0.090(6) 0.011(4) 0.021(4) -0.004(3)
C82 0.036(3) 0.045(4) 0.050(4) -0.004(3) 0.013(3) -0.001(3)
C83 0.037(3) 0.049(4) 0.057(4) 0.000(3) 0.019(3) -0.001(3)
C84 0.032(3) 0.060(4) 0.077(5) 0.005(4) 0.009(3) 0.005(3)
C85 0.043(3) 0.057(4) 0.089(6) -0.007(4) 0.024(4) 0.005(3)
C86 0.050(3) 0.075(5) 0.069(5) -0.018(4) 0.029(4) -0.002(3)
C87 0.045(3) 0.061(4) 0.059(5) 0.003(3) 0.020(3) 0.005(3)
C88 0.054(3) 0.072(5) 0.058(5) 0.004(4) 0.011(3) 0.009(3)
C89 0.042(3) 0.048(4) 0.067(5) 0.004(3) 0.022(3) 0.002(3)
C90 0.040(3) 0.070(5) 0.058(4) 0.006(3) 0.020(3) -0.005(3)
C91 0.048(3) 0.049(4) 0.059(4) 0.004(3) 0.019(3) 0.000(3)
C92 0.045(3) 0.052(4) 0.055(4) 0.005(3) 0.014(3) 0.001(3)
C93 0.060(4) 0.056(4) 0.108(6) 0.003(4) 0.034(4) -0.009(3)
B1 0.044(3) 0.055(5) 0.028(4) 0.006(3) 0.009(3) 0.002(3)
B51 0.043(3) 0.049(4) 0.032(4) -0.002(3) 0.014(3) 0.002(3)

loop_
_atom_type_symbol
_atom_type_description
_atom_type_scat_dispersion_real
_atom_type_scat_dispersion_imag
_atom_type_scat_source
C C 0.0033 0.0016
;
International Tables for Crystallography
(Vol. C, Tables 4.2.6.8 and 6.1.1.4)
;
H H 0.0000 0.0000
;
International Tables for Crystallography
(Vol. C, Table 6.1.1.4)
;
B B 0.0013 0.0007
;
International Tables for Crystallography
(Vol. C, Tables 4.2.6.8 and 6.1.1.4)
;
N N 0.0061 0.0033
;
International Tables for Crystallography
(Vol. C, Tables 4.2.6.8 and 6.1.1.4)
;
O O 0.0106 0.0060
;
International Tables for Crystallography
(Vol. C, Tables 4.2.6.8 and 6.1.1.4)
;

loop_
_geom_angle_atom_site_label_1
_geom_angle_atom_site_label_2
_geom_angle_atom_site_label_3
_geom_angle
_geom_angle_site_symmetry_1
_geom_angle_site_symmetry_3
_geom_angle_publ_flag
C7 O7 C25 117.7(4) . . ?
C9 O10 C11 121.8(4) . . ?
C57 O57 C75 115.7(4) . . ?
C59 O60 C61 121.7(4) . . ?
C5 N4 C3 123.6(4) . . ?
C5 N4 C18 118.4(4) . . ?
C3 N4 C18 117.5(4) . . ?
C55 N54 C53 123.8(4) . . ?
C55 N54 C68 117.7(4) . . ?
C53 N54 C68 118.3(4) . . ?
C9 C1 C5 117.2(5) . . ?
C9 C1 B1 122.0(4) . . ?
C5 C1 B1 120.8(5) . . ?
C3 C2 C13 115.1(5) . . ?
C3 C2 B1 120.0(5) . . ?
C13 C2 B1 124.9(5) . . ?
C16 C3 C2 121.4(5) . . ?
C16 C3 N4 118.6(5) . . ?
C2 C3 N4 120.0(4) . . ?
N4 C5 C6 119.3(4) . . ?
N4 C5 C1 120.4(5) . . ?
C6 C5 C1 120.3(4) . . ?
C7 C6 C5 119.0(5) . . ?
C7 C6 H6 120.5 . . ?
C5 C6 H6 120.5 . . ?
C6 C7 O7 121.3(4) . . ?
C6 C7 C8 124.1(5) . . ?
O7 C7 C8 114.5(4) . . ?
C9 C8 C7 114.8(4) . . ?
C9 C8 C32 122.0(4) . . ?
C7 C8 C32 123.2(5) . . ?
O10 C9 C8 115.1(4) . . ?
O10 C9 C1 120.4(5) . . ?
C8 C9 C1 124.6(4) . . ?
C12 C11 C39 124.4(5) . . ?
C12 C11 O10 124.0(4) . . ?
C39 C11 O10 111.6(5) . . ?
C11 C12 C42 114.3(5) . . ?
C11 C12 B1 117.7(5) . . ?
C42 C12 B1 128.0(5) . . ?
C14 C13 C2 123.8(5) . . ?
C14 C13 H13 118.1 . . ?
C2 C13 H13 118.1 . . ?
C15 C14 C13 117.7(5) . . ?
C15 C14 C17 121.5(5) . . ?
C13 C14 C17 120.7(5) . . ?
C16 C15 C14 121.4(5) . . ?
C16 C15 H15 119.3 . . ?
C14 C15 H15 119.3 . . ?
C15 C16 C3 120.6(5) . . ?
C15 C16 H16 119.7 . . ?
C3 C16 H16 119.7 . . ?
C14 C17 H17A 109.5 . . ?
C14 C17 H17B 109.5 . . ?
H17A C17 H17B 109.5 . . ?
C14 C17 H17C 109.5 . . ?
H17A C17 H17C 109.5 . . ?
H17B C17 H17C 109.5 . . ?
C19 C18 C23 120.2(5) . . ?
C19 C18 N4 119.2(5) . . ?
C23 C18 N4 120.6(5) . . ?
C18 C19 C20 119.0(5) . . ?
C18 C19 H19 120.5 . . ?
C20 C19 H19 120.5 . . ?
C21 C20 C19 122.4(6) . . ?
C21 C20 H20 118.8 . . ?
C19 C20 H20 118.8 . . ?
C22 C21 C20 116.8(5) . . ?
C22 C21 C24 122.7(5) . . ?
C20 C21 C24 120.5(6) . . ?
C21 C22 C23 122.5(5) . . ?
C21 C22 H22 118.8 . . ?
C23 C22 H22 118.8 . . ?
C22 C23 C18 119.0(6) . . ?
C22 C23 H23 120.5 . . ?
C18 C23 H23 120.5 . . ?
C21 C24 H24A 109.5 . . ?
C21 C24 H24B 109.5 . . ?
H24A C24 H24B 109.5 . . ?
C21 C24 H24C 109.5 . . ?
H24A C24 H24C 109.5 . . ?
H24B C24 H24C 109.5 . . ?
C26 C25 C30 121.2(5) . . ?
C26 C25 O7 121.3(5) . . ?
C30 C25 O7 117.4(6) . . ?
C27 C26 C25 118.1(6) . . ?
C27 C26 H26 121.0 . . ?
C25 C26 H26 121.0 . . ?
C28 C27 C26 123.0(7) . . ?
C28 C27 H27 118.5 . . ?
C26 C27 H27 118.5 . . ?
C27 C28 C29 118.0(6) . . ?
C27 C28 C31 121.0(7) . . ?
C29 C28 C31 120.9(6) . . ?
C28 C29 C30 120.7(6) . . ?
C28 C29 H29 119.7 . . ?
C30 C29 H29 119.7 . . ?
C25 C30 C29 119.0(6) . . ?
C25 C30 H30 120.5 . . ?
C29 C30 H30 120.5 . . ?
C28 C31 H31A 109.5 . . ?
C28 C31 H31B 109.5 . . ?
H31A C31 H31B 109.5 . . ?
C28 C31 H31C 109.5 . . ?
H31A C31 H31C 109.5 . . ?
H31B C31 H31C 109.5 . . ?
C33 C32 C37 119.0(5) . . ?
C33 C32 C8 122.5(5) . . ?
C37 C32 C8 118.4(5) . . ?
C32 C33 C34 118.4(6) . . ?
C32 C33 C38 122.8(5) . . ?
C34 C33 C38 118.7(6) . . ?
C35 C34 C33 121.7(6) . . ?
C35 C34 H34 119.2 . . ?
C33 C34 H34 119.2 . . ?
C36 C35 C34 119.9(5) . . ?
C36 C35 H35 120.0 . . ?
C34 C35 H35 120.0 . . ?
C35 C36 C37 118.7(6) . . ?
C35 C36 H36 120.6 . . ?
C37 C36 H36 120.6 . . ?
C36 C37 C32 122.2(6) . . ?
C36 C37 H37 118.9 . . ?
C32 C37 H37 118.9 . . ?
C33 C38 H38A 109.5 . . ?
C33 C38 H38B 109.5 . . ?
H38A C38 H38B 109.5 . . ?
C33 C38 H38C 109.5 . . ?
H38A C38 H38C 109.5 . . ?
H38B C38 H38C 109.5 . . ?
C40 C39 C11 117.6(5) . . ?
C40 C39 H39 121.2 . . ?
C11 C39 H39 121.2 . . ?
C39 C40 C41 122.0(5) . . ?
C39 C40 H40 119.0 . . ?
C41 C40 H40 119.0 . . ?
C42 C41 C40 117.6(5) . . ?
C42 C41 C43 121.2(6) . . ?
C40 C41 C43 121.2(5) . . ?
C41 C42 C12 124.2(6) . . ?
C41 C42 H42 117.9 . . ?
C12 C42 H42 117.9 . . ?
C41 C43 H43A 109.5 . . ?
C41 C43 H43B 109.5 . . ?
H43A C43 H43B 109.5 . . ?
C41 C43 H43C 109.5 . . ?
H43A C43 H43C 109.5 . . ?
H43B C43 H43C 109.5 . . ?
C59 C51 C55 116.4(5) . . ?
C59 C51 B51 121.7(4) . . ?
C55 C51 B51 121.6(5) . . ?
C53 C52 C63 116.4(5) . . ?
C53 C52 B51 119.5(5) . . ?
C63 C52 B51 124.1(5) . . ?
C66 C53 C52 120.8(5) . . ?
C66 C53 N54 118.7(4) . . ?
C52 C53 N54 120.5(4) . . ?
N54 C55 C56 119.5(4) . . ?
N54 C55 C51 119.6(5) . . ?
C56 C55 C51 120.9(5) . . ?
C57 C56 C55 119.0(5) . . ?
C57 C56 H56 120.5 . . ?
C55 C56 H56 120.5 . . ?
C56 C57 O57 121.6(4) . . ?
C56 C57 C58 123.9(5) . . ?
O57 C57 C58 114.5(4) . . ?
C59 C58 C57 115.3(5) . . ?
C59 C58 C82 122.9(4) . . ?
C57 C58 C82 121.8(5) . . ?
O60 C59 C58 115.6(4) . . ?
O60 C59 C51 119.9(5) . . ?
C58 C59 C51 124.5(4) . . ?
C62 C61 C89 125.0(5) . . ?
C62 C61 O60 123.6(4) . . ?
C89 C61 O60 111.4(5) . . ?
C61 C62 C92 113.8(5) . . ?
C61 C62 B51 117.9(5) . . ?
C92 C62 B51 128.3(5) . . ?
C64 C63 C52 123.7(5) . . ?
C64 C63 H63 118.2 . . ?
C52 C63 H63 118.2 . . ?
C63 C64 C65 117.4(5) . . ?
C63 C64 C67 121.5(5) . . ?
C65 C64 C67 121.1(5) . . ?
C66 C65 C64 121.7(5) . . ?
C66 C65 H65 119.1 . . ?
C64 C65 H65 119.1 . . ?
C65 C66 C53 120.0(5) . . ?
C65 C66 H66 120.0 . . ?
C53 C66 H66 120.0 . . ?
C64 C67 H67A 109.5 . . ?
C64 C67 H67B 109.5 . . ?
H67A C67 H67B 109.5 . . ?
C64 C67 H67C 109.5 . . ?
H67A C67 H67C 109.5 . . ?
H67B C67 H67C 109.5 . . ?
C73 C68 C69 119.6(5) . . ?
C73 C68 N54 119.8(5) . . ?
C69 C68 N54 120.2(5) . . ?
C68 C69 C70 119.8(5) . . ?
C68 C69 H69 120.1 . . ?
C70 C69 H69 120.1 . . ?
C69 C70 C71 121.3(6) . . ?
C69 C70 H70 119.4 . . ?
C71 C70 H70 119.4 . . ?
C72 C71 C70 117.4(5) . . ?
C72 C71 C74 122.2(6) . . ?
C70 C71 C74 120.4(6) . . ?
C71 C72 C73 122.0(5) . . ?
C71 C72 H72 119.0 . . ?
C73 C72 H72 119.0 . . ?
C68 C73 C72 119.9(5) . . ?
C68 C73 H73 120.1 . . ?
C72 C73 H73 120.1 . . ?
C71 C74 H74A 109.5 . . ?
C71 C74 H74B 109.5 . . ?
H74A C74 H74B 109.5 . . ?
C71 C74 H74C 109.5 . . ?
H74A C74 H74C 109.5 . . ?
H74B C74 H74C 109.5 . . ?
C80 C75 C76 121.3(5) . . ?
C80 C75 O57 118.0(5) . . ?
C76 C75 O57 120.7(5) . . ?
C77 C76 C75 119.0(5) . . ?
C77 C76 H76 120.5 . . ?
C75 C76 H76 120.5 . . ?
C76 C77 C78 121.3(6) . . ?
C76 C77 H77 119.3 . . ?
C78 C77 H77 119.3 . . ?
C79 C78 C77 118.3(5) . . ?
C79 C78 C81 122.3(6) . . ?
C77 C78 C81 119.4(6) . . ?
C78 C79 C80 121.7(6) . . ?
C78 C79 H79 119.1 . . ?
C80 C79 H79 119.1 . . ?
C75 C80 C79 118.2(6) . . ?
C75 C80 H80 120.9 . . ?
C79 C80 H80 120.9 . . ?
C78 C81 H81A 109.5 . . ?
C78 C81 H81B 109.5 . . ?
H81A C81 H81B 109.5 . . ?
C78 C81 H81C 109.5 . . ?
H81A C81 H81C 109.5 . . ?
H81B C81 H81C 109.5 . . ?
C87 C82 C83 118.7(5) . . ?
C87 C82 C58 119.2(5) . . ?
C83 C82 C58 122.1(5) . . ?
C84 C83 C82 118.7(6) . . ?
C84 C83 C88 118.6(6) . . ?
C82 C83 C88 122.7(5) . . ?
C85 C84 C83 121.5(6) . . ?
C85 C84 H84 119.3 . . ?
C83 C84 H84 119.3 . . ?
C84 C85 C86 120.5(6) . . ?
C84 C85 H85 119.8 . . ?
C86 C85 H85 119.8 . . ?
C85 C86 C87 118.5(6) . . ?
C85 C86 H86 120.7 . . ?
C87 C86 H86 120.7 . . ?
C86 C87 C82 122.1(6) . . ?
C86 C87 H87 119.0 . . ?
C82 C87 H87 119.0 . . ?
C83 C88 H88A 109.5 . . ?
C83 C88 H88B 109.5 . . ?
H88A C88 H88B 109.5 . . ?
C83 C88 H88C 109.5 . . ?
H88A C88 H88C 109.5 . . ?
H88B C88 H88C 109.5 . . ?
C61 C89 C90 118.1(5) . . ?
C61 C89 H89 120.9 . . ?
C90 C89 H89 120.9 . . ?
C89 C90 C91 121.0(5) . . ?
C89 C90 H90 119.5 . . ?
C91 C90 H90 119.5 . . ?
C90 C91 C92 117.3(5) . . ?
C90 C91 C93 120.3(5) . . ?
C92 C91 C93 122.4(5) . . ?
C91 C92 C62 124.6(5) . . ?
C91 C92 H92 117.7 . . ?
C62 C92 H92 117.7 . . ?
C91 C93 H93A 109.5 . . ?
C91 C93 H93B 109.5 . . ?
H93A C93 H93B 109.5 . . ?
C91 C93 H93C 109.5 . . ?
H93A C93 H93C 109.5 . . ?
H93B C93 H93C 109.5 . . ?
C1 B1 C2 114.9(5) . . ?
C1 B1 C12 113.8(5) . . ?
C2 B1 C12 131.3(5) . . ?
C51 B51 C52 114.6(5) . . ?
C51 B51 C62 114.2(5) . . ?
C52 B51 C62 131.2(5) . . ?

loop_
_geom_bond_atom_site_label_1
_geom_bond_atom_site_label_2
_geom_bond_distance
_geom_bond_site_symmetry_2
_geom_bond_publ_flag
O7 C7 1.389(6) . ?
O7 C25 1.417(6) . ?
O10 C9 1.381(5) . ?
O10 C11 1.404(6) . ?
O57 C57 1.386(6) . ?
O57 C75 1.415(6) . ?
O60 C59 1.379(5) . ?
O60 C61 1.410(6) . ?
N4 C5 1.384(6) . ?
N4 C3 1.420(7) . ?
N4 C18 1.451(6) . ?
N54 C55 1.393(6) . ?
N54 C53 1.422(7) . ?
N54 C68 1.453(6) . ?
C1 C9 1.411(7) . ?
C1 C5 1.417(7) . ?
C1 B1 1.518(8) . ?
C2 C3 1.416(7) . ?
C2 C13 1.423(7) . ?
C2 B1 1.537(8) . ?
C3 C16 1.404(7) . ?
C5 C6 1.406(7) . ?
C6 C7 1.384(7) . ?
C6 H6 0.9500 . ?
C7 C8 1.402(7) . ?
C8 C9 1.400(7) . ?
C8 C32 1.503(7) . ?
C11 C12 1.389(7) . ?
C11 C39 1.399(7) . ?
C12 C42 1.413(8) . ?
C12 B1 1.574(7) . ?
C13 C14 1.397(7) . ?
C13 H13 0.9500 . ?
C14 C15 1.390(8) . ?
C14 C17 1.523(8) . ?
C15 C16 1.363(7) . ?
C15 H15 0.9500 . ?
C16 H16 0.9500 . ?
C17 H17A 0.9800 . ?
C17 H17B 0.9800 . ?
C17 H17C 0.9800 . ?
C18 C19 1.382(8) . ?
C18 C23 1.389(7) . ?
C19 C20 1.391(7) . ?
C19 H19 0.9500 . ?
C20 C21 1.389(7) . ?
C20 H20 0.9500 . ?
C21 C22 1.383(8) . ?
C21 C24 1.501(7) . ?
C22 C23 1.388(7) . ?
C22 H22 0.9500 . ?
C23 H23 0.9500 . ?
C24 H24A 0.9800 . ?
C24 H24B 0.9800 . ?
C24 H24C 0.9800 . ?
C25 C26 1.375(8) . ?
C25 C30 1.382(8) . ?
C26 C27 1.374(8) . ?
C26 H26 0.9500 . ?
C27 C28 1.371(8) . ?
C27 H27 0.9500 . ?
C28 C29 1.383(9) . ?
C28 C31 1.526(8) . ?
C29 C30 1.393(8) . ?
C29 H29 0.9500 . ?
C30 H30 0.9500 . ?
C31 H31A 0.9800 . ?
C31 H31B 0.9800 . ?
C31 H31C 0.9800 . ?
C32 C33 1.400(8) . ?
C32 C37 1.402(8) . ?
C33 C34 1.411(7) . ?
C33 C38 1.504(8) . ?
C34 C35 1.392(9) . ?
C34 H34 0.9500 . ?
C35 C36 1.388(9) . ?
C35 H35 0.9500 . ?
C36 C37 1.394(7) . ?
C36 H36 0.9500 . ?
C37 H37 0.9500 . ?
C38 H38A 0.9800 . ?
C38 H38B 0.9800 . ?
C38 H38C 0.9800 . ?
C39 C40 1.380(8) . ?
C39 H39 0.9500 . ?
C40 C41 1.388(8) . ?
C40 H40 0.9500 . ?
C41 C42 1.387(7) . ?
C41 C43 1.518(8) . ?
C42 H42 0.9500 . ?
C43 H43A 0.9800 . ?
C43 H43B 0.9800 . ?
C43 H43C 0.9800 . ?
C51 C59 1.416(7) . ?
C51 C55 1.419(7) . ?
C51 B51 1.515(8) . ?
C52 C53 1.415(7) . ?
C52 C63 1.428(8) . ?
C52 B51 1.553(8) . ?
C53 C66 1.404(7) . ?
C55 C56 1.406(7) . ?
C56 C57 1.371(7) . ?
C56 H56 0.9500 . ?
C57 C58 1.411(7) . ?
C58 C59 1.393(7) . ?
C58 C82 1.499(7) . ?
C61 C62 1.388(7) . ?
C61 C89 1.389(7) . ?
C62 C92 1.414(7) . ?
C62 B51 1.556(7) . ?
C63 C64 1.376(7) . ?
C63 H63 0.9500 . ?
C64 C65 1.412(8) . ?
C64 C67 1.517(8) . ?
C65 C66 1.379(8) . ?
C65 H65 0.9500 . ?
C66 H66 0.9500 . ?
C67 H67A 0.9800 . ?
C67 H67B 0.9800 . ?
C67 H67C 0.9800 . ?
C68 C73 1.377(7) . ?
C68 C69 1.380(8) . ?
C69 C70 1.386(7) . ?
C69 H69 0.9500 . ?
C70 C71 1.397(8) . ?
C70 H70 0.9500 . ?
C71 C72 1.375(8) . ?
C71 C74 1.516(7) . ?
C72 C73 1.384(7) . ?
C72 H72 0.9500 . ?
C73 H73 0.9500 . ?
C74 H74A 0.9800 . ?
C74 H74B 0.9800 . ?
C74 H74C 0.9800 . ?
C75 C80 1.379(8) . ?
C75 C76 1.389(8) . ?
C76 C77 1.385(7) . ?
C76 H76 0.9500 . ?
C77 C78 1.389(8) . ?
C77 H77 0.9500 . ?
C78 C79 1.382(8) . ?
C78 C81 1.522(7) . ?
C79 C80 1.401(7) . ?
C79 H79 0.9500 . ?
C80 H80 0.9500 . ?
C81 H81A 0.9800 . ?
C81 H81B 0.9800 . ?
C81 H81C 0.9800 . ?
C82 C87 1.397(8) . ?
C82 C83 1.400(8) . ?
C83 C84 1.399(7) . ?
C83 C88 1.504(8) . ?
C84 C85 1.378(9) . ?
C84 H84 0.9500 . ?
C85 C86 1.378(9) . ?
C85 H85 0.9500 . ?
C86 C87 1.390(8) . ?
C86 H86 0.9500 . ?
C87 H87 0.9500 . ?
C88 H88A 0.9800 . ?
C88 H88B 0.9800 . ?
C88 H88C 0.9800 . ?
C89 C90 1.394(8) . ?
C89 H89 0.9500 . ?
C90 C91 1.397(8) . ?
C90 H90 0.9500 . ?
C91 C92 1.398(7) . ?
C91 C93 1.504(8) . ?
C92 H92 0.9500 . ?
C93 H93A 0.9800 . ?
C93 H93B 0.9800 . ?
C93 H93C 0.9800 . ?

loop_
_geom_torsion_atom_site_label_1
_geom_torsion_atom_site_label_2
_geom_torsion_atom_site_label_3
_geom_torsion_atom_site_label_4
_geom_torsion
_geom_torsion_site_symmetry_1
_geom_torsion_site_symmetry_2
_geom_torsion_site_symmetry_3
_geom_torsion_site_symmetry_4
_geom_torsion_publ_flag
C13 C2 C3 C16 1.3(8) . . . . ?
B1 C2 C3 C16 -178.8(5) . . . . ?
C13 C2 C3 N4 -178.1(5) . . . . ?
B1 C2 C3 N4 1.8(8) . . . . ?
C5 N4 C3 C16 -176.6(5) . . . . ?
C18 N4 C3 C16 11.1(8) . . . . ?
C5 N4 C3 C2 2.8(8) . . . . ?
C18 N4 C3 C2 -169.5(5) . . . . ?
C3 N4 C5 C6 176.8(5) . . . . ?
C18 N4 C5 C6 -11.0(8) . . . . ?
C3 N4 C5 C1 -4.3(8) . . . . ?
C18 N4 C5 C1 167.9(5) . . . . ?
C9 C1 C5 N4 -178.4(5) . . . . ?
B1 C1 C5 N4 1.1(8) . . . . ?
C9 C1 C5 C6 0.5(8) . . . . ?
B1 C1 C5 C6 -180.0(5) . . . . ?
N4 C5 C6 C7 179.1(5) . . . . ?
C1 C5 C6 C7 0.2(8) . . . . ?
C5 C6 C7 O7 177.2(5) . . . . ?
C5 C6 C7 C8 -0.6(9) . . . . ?
C25 O7 C7 C6 14.4(8) . . . . ?
C25 O7 C7 C8 -167.5(5) . . . . ?
C6 C7 C8 C9 0.3(9) . . . . ?
O7 C7 C8 C9 -177.7(5) . . . . ?
C6 C7 C8 C32 -178.9(5) . . . . ?
O7 C7 C8 C32 3.1(8) . . . . ?
C11 O10 C9 C8 174.6(5) . . . . ?
C11 O10 C9 C1 -3.8(7) . . . . ?
C7 C8 C9 O10 -177.7(5) . . . . ?
C32 C8 C9 O10 1.5(8) . . . . ?
C7 C8 C9 C1 0.6(8) . . . . ?
C32 C8 C9 C1 179.8(5) . . . . ?
C5 C1 C9 O10 177.2(5) . . . . ?
B1 C1 C9 O10 -2.3(8) . . . . ?
C5 C1 C9 C8 -0.9(8) . . . . ?
B1 C1 C9 C8 179.6(5) . . . . ?
C9 O10 C11 C12 7.0(8) . . . . ?
C9 O10 C11 C39 -174.9(5) . . . . ?
C39 C11 C12 C42 2.0(8) . . . . ?
O10 C11 C12 C42 179.8(5) . . . . ?
C39 C11 C12 B1 178.4(5) . . . . ?
O10 C11 C12 B1 -3.8(8) . . . . ?
C3 C2 C13 C14 -0.5(9) . . . . ?
B1 C2 C13 C14 179.7(6) . . . . ?
C2 C13 C14 C15 -0.7(9) . . . . ?
C2 C13 C14 C17 177.5(6) . . . . ?
C13 C14 C15 C16 1.0(9) . . . . ?
C17 C14 C15 C16 -177.1(6) . . . . ?
C14 C15 C16 C3 -0.2(10) . . . . ?
C2 C3 C16 C15 -1.0(9) . . . . ?
N4 C3 C16 C15 178.4(5) . . . . ?
C5 N4 C18 C19 -89.8(6) . . . . ?
C3 N4 C18 C19 83.0(6) . . . . ?
C5 N4 C18 C23 91.4(6) . . . . ?
C3 N4 C18 C23 -95.9(6) . . . . ?
C23 C18 C19 C20 0.4(8) . . . . ?
N4 C18 C19 C20 -178.5(5) . . . . ?
C18 C19 C20 C21 -1.1(9) . . . . ?
C19 C20 C21 C22 0.8(9) . . . . ?
C19 C20 C21 C24 -179.8(6) . . . . ?
C20 C21 C22 C23 0.1(8) . . . . ?
C24 C21 C22 C23 -179.4(5) . . . . ?
C21 C22 C23 C18 -0.7(8) . . . . ?
C19 C18 C23 C22 0.4(8) . . . . ?
N4 C18 C23 C22 179.3(5) . . . . ?
C7 O7 C25 C26 66.8(7) . . . . ?
C7 O7 C25 C30 -116.7(5) . . . . ?
C30 C25 C26 C27 0.4(9) . . . . ?
O7 C25 C26 C27 176.8(5) . . . . ?
C25 C26 C27 C28 -0.7(10) . . . . ?
C26 C27 C28 C29 0.4(10) . . . . ?
C26 C27 C28 C31 -178.6(6) . . . . ?
C27 C28 C29 C30 0.2(9) . . . . ?
C31 C28 C29 C30 179.3(5) . . . . ?
C26 C25 C30 C29 0.2(8) . . . . ?
O7 C25 C30 C29 -176.3(5) . . . . ?
C28 C29 C30 C25 -0.5(9) . . . . ?
C9 C8 C32 C33 -117.5(6) . . . . ?
C7 C8 C32 C33 61.6(8) . . . . ?
C9 C8 C32 C37 64.4(7) . . . . ?
C7 C8 C32 C37 -116.5(6) . . . . ?
C37 C32 C33 C34 -0.9(8) . . . . ?
C8 C32 C33 C34 -179.0(5) . . . . ?
C37 C32 C33 C38 -177.7(5) . . . . ?
C8 C32 C33 C38 4.3(8) . . . . ?
C32 C33 C34 C35 0.0(8) . . . . ?
C38 C33 C34 C35 176.9(6) . . . . ?
C33 C34 C35 C36 -0.7(9) . . . . ?
C34 C35 C36 C37 2.3(9) . . . . ?
C35 C36 C37 C32 -3.4(8) . . . . ?
C33 C32 C37 C36 2.6(8) . . . . ?
C8 C32 C37 C36 -179.2(5) . . . . ?
C12 C11 C39 C40 -1.4(9) . . . . ?
O10 C11 C39 C40 -179.4(5) . . . . ?
C11 C39 C40 C41 0.3(9) . . . . ?
C39 C40 C41 C42 0.0(10) . . . . ?
C39 C40 C41 C43 179.5(7) . . . . ?
C40 C41 C42 C12 0.7(10) . . . . ?
C43 C41 C42 C12 -178.7(6) . . . . ?
C11 C12 C42 C41 -1.6(9) . . . . ?
B1 C12 C42 C41 -177.6(6) . . . . ?
C63 C52 C53 C66 -0.1(8) . . . . ?
B51 C52 C53 C66 179.7(5) . . . . ?
C63 C52 C53 N54 -179.0(5) . . . . ?
B51 C52 C53 N54 0.7(8) . . . . ?
C55 N54 C53 C66 -176.9(5) . . . . ?
C68 N54 C53 C66 7.3(8) . . . . ?
C55 N54 C53 C52 2.0(8) . . . . ?
C68 N54 C53 C52 -173.8(5) . . . . ?
C53 N54 C55 C56 -179.1(5) . . . . ?
C68 N54 C55 C56 -3.3(7) . . . . ?
C53 N54 C55 C51 0.5(8) . . . . ?
C68 N54 C55 C51 176.3(5) . . . . ?
C59 C51 C55 N54 -179.4(5) . . . . ?
B51 C51 C55 N54 -5.9(8) . . . . ?
C59 C51 C55 C56 0.3(8) . . . . ?
B51 C51 C55 C56 173.8(5) . . . . ?
N54 C55 C56 C57 177.8(5) . . . . ?
C51 C55 C56 C57 -1.9(8) . . . . ?
C55 C56 C57 O57 -178.3(5) . . . . ?
C55 C56 C57 C58 1.9(9) . . . . ?
C75 O57 C57 C56 10.6(8) . . . . ?
C75 O57 C57 C58 -169.7(5) . . . . ?
C56 C57 C58 C59 -0.3(9) . . . . ?
O57 C57 C58 C59 179.9(5) . . . . ?
C56 C57 C58 C82 -180.0(6) . . . . ?
O57 C57 C58 C82 0.3(8) . . . . ?
C61 O60 C59 C58 166.8(5) . . . . ?
C61 O60 C59 C51 -11.6(7) . . . . ?
C57 C58 C59 O60 -179.7(5) . . . . ?
C82 C58 C59 O60 0.0(8) . . . . ?
C57 C58 C59 C51 -1.4(8) . . . . ?
C82 C58 C59 C51 178.2(5) . . . . ?
C55 C51 C59 O60 179.6(5) . . . . ?
B51 C51 C59 O60 6.1(8) . . . . ?
C55 C51 C59 C58 1.4(8) . . . . ?
B51 C51 C59 C58 -172.1(5) . . . . ?
C59 O60 C61 C62 6.7(8) . . . . ?
C59 O60 C61 C89 -171.3(5) . . . . ?
C89 C61 C62 C92 3.4(9) . . . . ?
O60 C61 C62 C92 -174.2(5) . . . . ?
C89 C61 C62 B51 -178.8(6) . . . . ?
O60 C61 C62 B51 3.5(8) . . . . ?
C53 C52 C63 C64 -1.0(9) . . . . ?
B51 C52 C63 C64 179.3(6) . . . . ?
C52 C63 C64 C65 1.0(10) . . . . ?
C52 C63 C64 C67 -178.0(6) . . . . ?
C63 C64 C65 C66 0.1(10) . . . . ?
C67 C64 C65 C66 179.0(6) . . . . ?
C64 C65 C66 C53 -1.1(10) . . . . ?
C52 C53 C66 C65 1.1(9) . . . . ?
N54 C53 C66 C65 -180.0(5) . . . . ?
C55 N54 C68 C73 81.1(6) . . . . ?
C53 N54 C68 C73 -102.9(6) . . . . ?
C55 N54 C68 C69 -92.7(6) . . . . ?
C53 N54 C68 C69 83.4(6) . . . . ?
C73 C68 C69 C70 1.2(8) . . . . ?
N54 C68 C69 C70 174.9(5) . . . . ?
C68 C69 C70 C71 -2.5(9) . . . . ?
C69 C70 C71 C72 1.8(8) . . . . ?
C69 C70 C71 C74 -178.7(5) . . . . ?
C70 C71 C72 C73 0.1(8) . . . . ?
C74 C71 C72 C73 -179.4(5) . . . . ?
C69 C68 C73 C72 0.7(8) . . . . ?
N54 C68 C73 C72 -173.1(5) . . . . ?
C71 C72 C73 C68 -1.3(8) . . . . ?
C57 O57 C75 C80 -106.6(6) . . . . ?
C57 O57 C75 C76 74.1(7) . . . . ?
C80 C75 C76 C77 1.6(8) . . . . ?
O57 C75 C76 C77 -179.0(5) . . . . ?
C75 C76 C77 C78 -1.7(8) . . . . ?
C76 C77 C78 C79 1.4(8) . . . . ?
C76 C77 C78 C81 -178.3(5) . . . . ?
C77 C78 C79 C80 -1.0(9) . . . . ?
C81 C78 C79 C80 178.7(5) . . . . ?
C76 C75 C80 C79 -1.2(8) . . . . ?
O57 C75 C80 C79 179.4(5) . . . . ?
C78 C79 C80 C75 0.8(8) . . . . ?
C59 C58 C82 C87 69.3(7) . . . . ?
C57 C58 C82 C87 -111.1(6) . . . . ?
C59 C58 C82 C83 -112.2(6) . . . . ?
C57 C58 C82 C83 67.5(7) . . . . ?
C87 C82 C83 C84 -0.2(8) . . . . ?
C58 C82 C83 C84 -178.8(5) . . . . ?
C87 C82 C83 C88 -179.5(5) . . . . ?
C58 C82 C83 C88 1.9(8) . . . . ?
C82 C83 C84 C85 -0.8(8) . . . . ?
C88 C83 C84 C85 178.5(5) . . . . ?
C83 C84 C85 C86 0.0(9) . . . . ?
C84 C85 C86 C87 1.8(9) . . . . ?
C85 C86 C87 C82 -2.8(9) . . . . ?
C83 C82 C87 C86 2.0(8) . . . . ?
C58 C82 C87 C86 -179.4(5) . . . . ?
C62 C61 C89 C90 -3.0(10) . . . . ?
O60 C61 C89 C90 174.9(5) . . . . ?
C61 C89 C90 C91 -0.5(9) . . . . ?
C89 C90 C91 C92 3.1(9) . . . . ?
C89 C90 C91 C93 -178.2(6) . . . . ?
C90 C91 C92 C62 -2.6(9) . . . . ?
C93 C91 C92 C62 178.7(6) . . . . ?
C61 C62 C92 C91 -0.5(9) . . . . ?
B51 C62 C92 C91 -178.0(6) . . . . ?
C9 C1 B1 C2 -177.5(5) . . . . ?
C5 C1 B1 C2 3.1(8) . . . . ?
C9 C1 B1 C12 4.9(8) . . . . ?
C5 C1 B1 C12 -174.6(5) . . . . ?
C3 C2 B1 C1 -4.5(8) . . . . ?
C13 C2 B1 C1 175.4(5) . . . . ?
C3 C2 B1 C12 172.7(6) . . . . ?
C13 C2 B1 C12 -7.5(10) . . . . ?
C11 C12 B1 C1 -1.9(7) . . . . ?
C42 C12 B1 C1 174.0(6) . . . . ?
C11 C12 B1 C2 -179.1(6) . . . . ?
C42 C12 B1 C2 -3.2(10) . . . . ?
C59 C51 B51 C52 -178.8(5) . . . . ?
C55 C51 B51 C52 8.0(8) . . . . ?
C59 C51 B51 C62 3.5(8) . . . . ?
C55 C51 B51 C62 -169.7(5) . . . . ?
C53 C52 B51 C51 -5.4(8) . . . . ?
C63 C52 B51 C51 174.3(5) . . . . ?
C53 C52 B51 C62 171.8(6) . . . . ?
C63 C52 B51 C62 -8.4(10) . . . . ?
C61 C62 B51 C51 -8.1(8) . . . . ?
C92 C62 B51 C51 169.3(5) . . . . ?
C61 C62 B51 C52 174.7(6) . . . . ?
C92 C62 B51 C52 -7.9(10) . . . . ?
